data_7720885
loop_
_publ_author_name
'Sethuraman, Muthuramalingam'
'Sohtun, Winaki P.'
'F, Prince Christofer'
'Velusamy, Marappan'
'Mayilmurugan, Ramasamy'

_publ_section_title
;
 Catalytic CO<sub>2</sub> fixation into cyclic carbonates by copper(II)
 complexes of N4 ligands under mild conditions.
;
_journal_issue 18
_journal_name_full 'Dalton transactions (Cambridge, England : 2003)'
_journal_page_first 7392
_journal_page_last 7404
_journal_paper_doi 10.1039/d6dt00331a
_journal_volume 55
_journal_year 2026
_chemical_formula_sum 'C13 H27 Cu N7 O6'
_chemical_formula_weight 440.95
_space_group_crystal_system monoclinic
_space_group_IT_number 14
_space_group_name_Hall '-P 2ybc'
_space_group_name_H-M_alt 'P 1 21/c 1'
_atom_sites_solution_hydrogens geom
_audit_creation_method SHELXL-2018/3
_audit_update_record
;
2026-02-08 deposited with the CCDC.	2026-04-15 downloaded from the CCDC.
;
_cell_angle_alpha 90
_cell_angle_beta 105.516(13)
_cell_angle_gamma 90
_cell_formula_units_Z 4
_cell_length_a 8.2096(11)
_cell_length_b 21.884(2)
_cell_length_c 11.7702(15)
_cell_measurement_reflns_used 4098
_cell_measurement_temperature 293(2)
_cell_measurement_theta_max 26.369
_cell_measurement_theta_min 3.634
_cell_volume 2037.6(4)
_computing_structure_refinement 'SHELXL-2018/3 (Sheldrick, 2018)'
_diffrn_ambient_temperature 293(2)
_diffrn_measured_fraction_theta_full 0.989
_diffrn_measured_fraction_theta_max 0.982
_diffrn_measurement_device_type EOS,Gemini
_diffrn_radiation_type MoK\a
_diffrn_radiation_wavelength 0.71073
_diffrn_reflns_av_R_equivalents 0.0335
_diffrn_reflns_av_unetI/netI 0.0626
_diffrn_reflns_Laue_measured_fraction_full 0.989
_diffrn_reflns_Laue_measured_fraction_max 0.982
_diffrn_reflns_limit_h_max 7
_diffrn_reflns_limit_h_min -10
_diffrn_reflns_limit_k_max 26
_diffrn_reflns_limit_k_min -27
_diffrn_reflns_limit_l_max 14
_diffrn_reflns_limit_l_min -9
_diffrn_reflns_number 7284
_diffrn_reflns_point_group_measured_fraction_full 0.989
_diffrn_reflns_point_group_measured_fraction_max 0.982
_diffrn_reflns_theta_full 26.000
_diffrn_reflns_theta_max 26.369
_diffrn_reflns_theta_min 3.634
_exptl_absorpt_coefficient_mu 1.115
_exptl_crystal_colour blue
_exptl_crystal_density_diffrn 1.437
_exptl_crystal_description needle
_exptl_crystal_F_000 924
_exptl_crystal_size_max 0.45
_exptl_crystal_size_mid 0.36
_exptl_crystal_size_min 0.29
_refine_diff_density_max 0.489
_refine_diff_density_min -0.522
_refine_diff_density_rms 0.067
_refine_ls_extinction_method none
_refine_ls_goodness_of_fit_ref 1.087
_refine_ls_hydrogen_treatment constr
_refine_ls_matrix_type full
_refine_ls_number_parameters 247
_refine_ls_number_reflns 4098
_refine_ls_number_restraints 0
_refine_ls_restrained_S_all 1.087
_refine_ls_R_factor_all 0.1013
_refine_ls_R_factor_gt 0.0599
_refine_ls_shift/su_max 0.000
_refine_ls_shift/su_mean 0.000
_refine_ls_structure_factor_coef Fsqd
_refine_ls_weighting_details 'w=1/[\s^2^(Fo^2^)+(0.0378P)^2^+2.5553P] where P=(Fo^2^+2Fc^2^)/3'
_refine_ls_weighting_scheme calc
_refine_ls_wR_factor_gt 0.1193
_refine_ls_wR_factor_ref 0.1371
_reflns_Friedel_coverage 0.000
_reflns_number_gt 2740
_reflns_number_total 4098
_reflns_threshold_expression 'I > 2\s(I)'
_cod_data_source_file d6dt00331a2.cif
_cod_data_source_block shelx_CCDC2
_cod_depositor_comments 'Adding full bibliography for 7720883--7720885.cif.'
_cod_original_cell_volume 2037.5(5)
_cod_original_sg_symbol_H-M 'P 21/c'
_cod_database_code 7720885
_shelx_shelxl_version_number 2018/3
_shelx_space_group_comment
;
The symmetry employed for this shelxl refinement is uniquely defined
by the following loop, which should always be used as a source of
symmetry information in preference to the above space-group names.
They are only intended as comments.
;

loop_
_space_group_symop_operation_xyz
'x, y, z'
'-x, y+1/2, -z+1/2'
'-x, -y, -z'
'x, -y-1/2, z-1/2'

loop_
_atom_site_label
_atom_site_type_symbol
_atom_site_fract_x
_atom_site_fract_y
_atom_site_fract_z
_atom_site_U_iso_or_equiv
_atom_site_adp_type
_atom_site_occupancy
_atom_site_site_symmetry_order
_atom_site_calc_flag
_atom_site_refinement_flags_posn
_atom_site_refinement_flags_adp
_atom_site_refinement_flags_occupancy
_atom_site_disorder_assembly
_atom_site_disorder_group
Cu1 Cu 0.69667(7) 0.59731(2) 0.70206(5) 0.04525(19) Uani 1 1 d . . . . .
N3 N 0.4352(4) 0.60835(15) 0.6746(3) 0.0430(9) Uani 1 1 d . . . . .
H8 H 0.415300 0.633236 0.738777 0.052 Uiso 1 1 calc R U . . .
N1 N 0.6391(5) 0.61473(15) 0.5327(3) 0.0446(9) Uani 1 1 d . . . . .
O1 O 0.9166(5) 0.54476(16) 0.6987(3) 0.0729(10) Uani 1 1 d . . . . .
N4 N 0.6998(6) 0.57156(19) 0.8654(3) 0.0615(11) Uani 1 1 d . . . . .
H12 H 0.636699 0.602739 0.895722 0.074 Uiso 1 1 calc R U . . .
O3 O 0.7247(6) 0.47852(17) 0.6227(4) 0.0795(11) Uani 1 1 d . . . . .
N2 N 0.4513(5) 0.64570(16) 0.3715(3) 0.0527(10) Uani 1 1 d . . . . .
N6 N 0.8753(6) 0.49317(19) 0.6559(4) 0.0609(11) Uani 1 1 d . . . . .
O4 O 0.4386(6) 0.68591(18) 0.8858(4) 0.0907(13) Uani 1 1 d . . . . .
N5 N 0.8756(5) 0.67510(19) 0.7654(4) 0.0655(12) Uani 1 1 d . . . . .
N7 N 0.4613(6) 0.6784(2) 0.9926(4) 0.0663(12) Uani 1 1 d . . . . .
O5 O 0.4001(7) 0.7134(2) 1.0503(4) 0.1074(16) Uani 1 1 d . . . . .
C4 C 0.4815(6) 0.63400(17) 0.4879(4) 0.0418(10) Uani 1 1 d . . . . .
C5 C 0.3603(6) 0.6400(2) 0.5613(4) 0.0491(11) Uani 1 1 d . . . . .
H7A H 0.341381 0.682755 0.575283 0.059 Uiso 1 1 calc R U . . .
H7B H 0.252802 0.621527 0.521479 0.059 Uiso 1 1 calc R U . . .
C2 C 0.5980(7) 0.6320(2) 0.3407(5) 0.0613(14) Uani 1 1 d . . . . .
H4 H 0.614429 0.635269 0.265757 0.074 Uiso 1 1 calc R U . . .
C1 C 0.7124(7) 0.6132(2) 0.4381(5) 0.0578(13) Uani 1 1 d . . . . .
H5 H 0.822409 0.601034 0.442345 0.069 Uiso 1 1 calc R U . . .
C6 C 0.3625(6) 0.5460(2) 0.6805(4) 0.0559(13) Uani 1 1 d . . . . .
H9A H 0.402452 0.518252 0.629500 0.067 Uiso 1 1 calc R U . . .
H9B H 0.240166 0.547819 0.653031 0.067 Uiso 1 1 calc R U . . .
C3 C 0.2922(8) 0.6680(3) 0.2941(5) 0.0807(17) Uani 1 1 d . . . . .
H19A H 0.202174 0.640821 0.298083 0.121 Uiso 1 1 calc R U . . .
H19B H 0.301155 0.669727 0.214444 0.121 Uiso 1 1 calc R U . . .
H19C H 0.268936 0.708124 0.318769 0.121 Uiso 1 1 calc R U . . .
O2 O 0.9843(6) 0.4560(2) 0.6469(6) 0.138(2) Uani 1 1 d . . . . .
C8 C 0.6021(9) 0.5129(2) 0.8598(5) 0.0773(19) Uani 1 1 d . . . . .
H11A H 0.620321 0.496525 0.938736 0.093 Uiso 1 1 calc R U . . .
H11B H 0.643962 0.483298 0.813134 0.093 Uiso 1 1 calc R U . . .
C7 C 0.4145(8) 0.5223(2) 0.8061(5) 0.0727(16) Uani 1 1 d . . . . .
H10A H 0.373697 0.550694 0.855446 0.087 Uiso 1 1 calc R U . . .
H10B H 0.357837 0.483584 0.808291 0.087 Uiso 1 1 calc R U . . .
O6 O 0.5373(9) 0.6339(3) 1.0395(4) 0.159(3) Uani 1 1 d . . . . .
C9 C 0.8697(9) 0.5688(4) 0.9492(5) 0.101(2) Uani 1 1 d . . . . .
H13A H 0.940101 0.541217 0.918458 0.122 Uiso 1 1 calc R U . . .
H13B H 0.859991 0.552322 1.023592 0.122 Uiso 1 1 calc R U . . .
C12 C 0.7810(8) 0.7287(3) 0.7882(7) 0.102(2) Uani 1 1 d . . . . .
H17A H 0.699968 0.740690 0.716635 0.153 Uiso 1 1 calc R U . . .
H17B H 0.858036 0.761825 0.816201 0.153 Uiso 1 1 calc R U . . .
H17C H 0.723370 0.718630 0.846740 0.153 Uiso 1 1 calc R U . . .
C13 C 0.9604(9) 0.6919(3) 0.6725(7) 0.114(3) Uani 1 1 d . . . . .
H18A H 1.017695 0.656797 0.652989 0.170 Uiso 1 1 calc R U . . .
H18B H 1.040872 0.723889 0.701317 0.170 Uiso 1 1 calc R U . . .
H18C H 0.877341 0.705795 0.603508 0.170 Uiso 1 1 calc R U . . .
C11 C 1.0108(9) 0.6583(4) 0.8703(8) 0.114(3) Uani 1 1 d . . . . .
H15A H 1.077313 0.694490 0.898713 0.136 Uiso 1 1 calc R U . . .
H15B H 1.084634 0.629123 0.846715 0.136 Uiso 1 1 calc R U . . .
C10 C 0.9548(11) 0.6313(5) 0.9707(7) 0.126(3) Uani 1 1 d . . . . .
H14A H 0.876906 0.659615 0.991844 0.151 Uiso 1 1 calc R U . . .
H14B H 1.052830 0.627928 1.038140 0.151 Uiso 1 1 calc R U . . .

loop_
_atom_site_aniso_label
_atom_site_aniso_U_11
_atom_site_aniso_U_22
_atom_site_aniso_U_33
_atom_site_aniso_U_23
_atom_site_aniso_U_13
_atom_site_aniso_U_12
Cu1 0.0416(3) 0.0456(3) 0.0488(3) -0.0015(3) 0.0124(2) 0.0024(3)
N3 0.046(2) 0.044(2) 0.045(2) -0.0067(16) 0.0220(17) -0.0029(17)
N1 0.049(2) 0.0377(18) 0.053(2) -0.0010(16) 0.0231(18) 0.0019(17)
O1 0.061(2) 0.059(2) 0.095(3) -0.024(2) 0.014(2) 0.0036(19)
N4 0.075(3) 0.064(3) 0.042(2) 0.004(2) 0.010(2) 0.023(2)
O3 0.080(3) 0.067(2) 0.098(3) -0.011(2) 0.036(2) -0.012(2)
N2 0.066(3) 0.040(2) 0.050(2) 0.0035(18) 0.012(2) -0.0033(19)
N6 0.051(3) 0.051(2) 0.090(3) -0.013(2) 0.035(2) -0.004(2)
O4 0.137(4) 0.084(3) 0.057(2) -0.004(2) 0.038(3) 0.007(3)
N5 0.041(2) 0.062(3) 0.090(3) -0.029(2) 0.010(2) -0.004(2)
N7 0.089(4) 0.057(3) 0.058(3) -0.012(2) 0.027(3) 0.007(2)
O5 0.164(5) 0.084(3) 0.087(3) -0.026(3) 0.057(3) 0.026(3)
C4 0.049(3) 0.028(2) 0.046(3) -0.0033(18) 0.009(2) 0.0005(19)
C5 0.042(3) 0.052(3) 0.056(3) -0.003(2) 0.016(2) 0.005(2)
C2 0.091(4) 0.047(3) 0.053(3) -0.002(2) 0.031(3) -0.012(3)
C1 0.063(3) 0.052(3) 0.072(4) -0.004(3) 0.041(3) -0.005(2)
C6 0.059(3) 0.052(3) 0.064(3) -0.005(2) 0.029(3) -0.015(2)
C3 0.093(5) 0.075(4) 0.059(3) 0.015(3) -0.006(3) 0.005(3)
O2 0.092(4) 0.084(3) 0.262(7) -0.047(4) 0.089(4) 0.018(3)
C8 0.130(6) 0.057(3) 0.057(3) 0.017(3) 0.047(4) 0.019(3)
C7 0.098(5) 0.057(3) 0.079(4) 0.003(3) 0.052(4) -0.007(3)
O6 0.270(8) 0.129(4) 0.082(3) 0.014(3) 0.051(4) 0.111(5)
C9 0.113(6) 0.122(6) 0.056(4) 0.016(4) -0.002(4) 0.047(5)
C12 0.080(5) 0.059(4) 0.163(7) -0.043(4) 0.026(5) -0.004(3)
C13 0.099(6) 0.099(5) 0.159(7) -0.044(5) 0.064(5) -0.055(4)
C11 0.066(5) 0.113(6) 0.136(7) -0.042(5) -0.016(5) -0.002(4)
C10 0.107(6) 0.159(8) 0.081(5) -0.035(5) -0.028(5) 0.003(6)

loop_
_atom_type_symbol
_atom_type_description
_atom_type_scat_dispersion_real
_atom_type_scat_dispersion_imag
_atom_type_scat_source
C C 0.0033 0.0016 'International Tables Vol C Tables 4.2.6.8 and 6.1.1.4'
H H 0.0000 0.0000 'International Tables Vol C Tables 4.2.6.8 and 6.1.1.4'
Cu Cu 0.3201 1.2651 'International Tables Vol C Tables 4.2.6.8 and 6.1.1.4'
N N 0.0061 0.0033 'International Tables Vol C Tables 4.2.6.8 and 6.1.1.4'
O O 0.0106 0.0060 'International Tables Vol C Tables 4.2.6.8 and 6.1.1.4'

loop_
_geom_angle_atom_site_label_1
_geom_angle_atom_site_label_2
_geom_angle_atom_site_label_3
_geom_angle
_geom_angle_site_symmetry_1
_geom_angle_site_symmetry_3
_geom_angle_publ_flag
N1 Cu1 N4 166.40(17) . . ?
N1 Cu1 N3 82.08(14) . . ?
N4 Cu1 N3 86.00(16) . . ?
N1 Cu1 O1 93.47(15) . . ?
N4 Cu1 O1 94.13(16) . . ?
N3 Cu1 O1 152.71(14) . . ?
N1 Cu1 N5 98.56(17) . . ?
N4 Cu1 N5 93.19(18) . . ?
N3 Cu1 N5 121.10(14) . . ?
O1 Cu1 N5 86.17(14) . . ?
C5 N3 C6 113.1(4) . . ?
C5 N3 Cu1 110.7(2) . . ?
C6 N3 Cu1 107.0(3) . . ?
C5 N3 H8 108.6 . . ?
C6 N3 H8 108.6 . . ?
Cu1 N3 H8 108.6 . . ?
C4 N1 C1 105.8(4) . . ?
C4 N1 Cu1 114.2(3) . . ?
C1 N1 Cu1 140.0(4) . . ?
N6 O1 Cu1 110.7(3) . . ?
C9 N4 C8 113.0(5) . . ?
C9 N4 Cu1 114.9(4) . . ?
C8 N4 Cu1 109.2(3) . . ?
C9 N4 H12 106.4 . . ?
C8 N4 H12 106.4 . . ?
Cu1 N4 H12 106.4 . . ?
C4 N2 C2 106.8(4) . . ?
C4 N2 C3 126.0(4) . . ?
C2 N2 C3 127.2(4) . . ?
O2 N6 O3 119.3(5) . . ?
O2 N6 O1 120.4(5) . . ?
O3 N6 O1 120.3(4) . . ?
C11 N5 C12 111.3(5) . . ?
C11 N5 C13 106.4(6) . . ?
C12 N5 C13 108.1(5) . . ?
C11 N5 Cu1 111.7(4) . . ?
C12 N5 Cu1 109.6(3) . . ?
C13 N5 Cu1 109.7(3) . . ?
O6 N7 O5 119.6(5) . . ?
O6 N7 O4 119.4(5) . . ?
O5 N7 O4 120.9(5) . . ?
N1 C4 N2 111.0(4) . . ?
N1 C4 C5 121.9(4) . . ?
N2 C4 C5 127.1(4) . . ?
N3 C5 C4 107.5(3) . . ?
N3 C5 H7A 110.2 . . ?
C4 C5 H7A 110.2 . . ?
N3 C5 H7B 110.2 . . ?
C4 C5 H7B 110.2 . . ?
H7A C5 H7B 108.5 . . ?
C1 C2 N2 107.6(4) . . ?
C1 C2 H4 126.2 . . ?
N2 C2 H4 126.2 . . ?
C2 C1 N1 108.8(5) . . ?
C2 C1 H5 125.6 . . ?
N1 C1 H5 125.6 . . ?
N3 C6 C7 110.2(4) . . ?
N3 C6 H9A 109.6 . . ?
C7 C6 H9A 109.6 . . ?
N3 C6 H9B 109.6 . . ?
C7 C6 H9B 109.6 . . ?
H9A C6 H9B 108.1 . . ?
N2 C3 H19A 109.5 . . ?
N2 C3 H19B 109.5 . . ?
H19A C3 H19B 109.5 . . ?
N2 C3 H19C 109.5 . . ?
H19A C3 H19C 109.5 . . ?
H19B C3 H19C 109.5 . . ?
N4 C8 C7 112.0(4) . . ?
N4 C8 H11A 109.2 . . ?
C7 C8 H11A 109.2 . . ?
N4 C8 H11B 109.2 . . ?
C7 C8 H11B 109.2 . . ?
H11A C8 H11B 107.9 . . ?
C8 C7 C6 116.3(4) . . ?
C8 C7 H10A 108.2 . . ?
C6 C7 H10A 108.2 . . ?
C8 C7 H10B 108.2 . . ?
C6 C7 H10B 108.2 . . ?
H10A C7 H10B 107.4 . . ?
N4 C9 C10 112.5(5) . . ?
N4 C9 H13A 109.1 . . ?
C10 C9 H13A 109.1 . . ?
N4 C9 H13B 109.1 . . ?
C10 C9 H13B 109.1 . . ?
H13A C9 H13B 107.8 . . ?
N5 C12 H17A 109.5 . . ?
N5 C12 H17B 109.5 . . ?
H17A C12 H17B 109.5 . . ?
N5 C12 H17C 109.5 . . ?
H17A C12 H17C 109.5 . . ?
H17B C12 H17C 109.5 . . ?
N5 C13 H18A 109.5 . . ?
N5 C13 H18B 109.5 . . ?
H18A C13 H18B 109.5 . . ?
N5 C13 H18C 109.5 . . ?
H18A C13 H18C 109.5 . . ?
H18B C13 H18C 109.5 . . ?
N5 C11 C10 116.1(6) . . ?
N5 C11 H15A 108.3 . . ?
C10 C11 H15A 108.3 . . ?
N5 C11 H15B 108.3 . . ?
C10 C11 H15B 108.3 . . ?
H15A C11 H15B 107.4 . . ?
C11 C10 C9 116.5(6) . . ?
C11 C10 H14A 108.2 . . ?
C9 C10 H14A 108.2 . . ?
C11 C10 H14B 108.2 . . ?
C9 C10 H14B 108.2 . . ?
H14A C10 H14B 107.3 . . ?

loop_
_geom_bond_atom_site_label_1
_geom_bond_atom_site_label_2
_geom_bond_distance
_geom_bond_site_symmetry_2
_geom_bond_publ_flag
Cu1 N1 1.959(4) . ?
Cu1 N4 1.997(4) . ?
Cu1 N3 2.098(3) . ?
Cu1 O1 2.150(3) . ?
Cu1 N5 2.242(4) . ?
N3 C5 1.481(5) . ?
N3 C6 1.499(5) . ?
N3 H8 0.9800 . ?
N1 C4 1.329(5) . ?
N1 C1 1.400(5) . ?
O1 N6 1.246(5) . ?
N4 C9 1.478(7) . ?
N4 C8 1.505(7) . ?
N4 H12 0.9800 . ?
O3 N6 1.235(5) . ?
N2 C4 1.349(5) . ?
N2 C2 1.381(6) . ?
N2 C3 1.462(6) . ?
N6 O2 1.234(5) . ?
O4 N7 1.232(5) . ?
N5 C11 1.469(8) . ?
N5 C12 1.471(6) . ?
N5 C13 1.490(7) . ?
N7 O6 1.208(6) . ?
N7 O5 1.217(5) . ?
C4 C5 1.488(6) . ?
C5 H7A 0.9700 . ?
C5 H7B 0.9700 . ?
C2 C1 1.338(7) . ?
C2 H4 0.9300 . ?
C1 H5 0.9300 . ?
C6 C7 1.516(7) . ?
C6 H9A 0.9700 . ?
C6 H9B 0.9700 . ?
C3 H19A 0.9600 . ?
C3 H19B 0.9600 . ?
C3 H19C 0.9600 . ?
C8 C7 1.514(8) . ?
C8 H11A 0.9700 . ?
C8 H11B 0.9700 . ?
C7 H10A 0.9700 . ?
C7 H10B 0.9700 . ?
C9 C10 1.525(11) . ?
C9 H13A 0.9700 . ?
C9 H13B 0.9700 . ?
C12 H17A 0.9600 . ?
C12 H17B 0.9600 . ?
C12 H17C 0.9600 . ?
C13 H18A 0.9600 . ?
C13 H18B 0.9600 . ?
C13 H18C 0.9600 . ?
C11 C10 1.500(10) . ?
C11 H15A 0.9700 . ?
C11 H15B 0.9700 . ?
C10 H14A 0.9700 . ?
C10 H14B 0.9700 . ?

loop_
_geom_torsion_atom_site_label_1
_geom_torsion_atom_site_label_2
_geom_torsion_atom_site_label_3
_geom_torsion_atom_site_label_4
_geom_torsion
_geom_torsion_site_symmetry_1
_geom_torsion_site_symmetry_2
_geom_torsion_site_symmetry_3
_geom_torsion_site_symmetry_4
_geom_torsion_publ_flag
Cu1 O1 N6 O2 -179.7(5) . . . . ?
Cu1 O1 N6 O3 -0.2(6) . . . . ?
C1 N1 C4 N2 -1.0(5) . . . . ?
Cu1 N1 C4 N2 179.3(3) . . . . ?
C1 N1 C4 C5 178.2(4) . . . . ?
Cu1 N1 C4 C5 -1.4(5) . . . . ?
C2 N2 C4 N1 1.0(5) . . . . ?
C3 N2 C4 N1 -179.5(4) . . . . ?
C2 N2 C4 C5 -178.2(4) . . . . ?
C3 N2 C4 C5 1.3(7) . . . . ?
C6 N3 C5 C4 -100.8(4) . . . . ?
Cu1 N3 C5 C4 19.2(4) . . . . ?
N1 C4 C5 N3 -12.6(6) . . . . ?
N2 C4 C5 N3 166.5(4) . . . . ?
C4 N2 C2 C1 -0.6(5) . . . . ?
C3 N2 C2 C1 180.0(5) . . . . ?
N2 C2 C1 N1 0.0(5) . . . . ?
C4 N1 C1 C2 0.7(5) . . . . ?
Cu1 N1 C1 C2 -179.9(3) . . . . ?
C5 N3 C6 C7 -167.4(4) . . . . ?
Cu1 N3 C6 C7 70.5(4) . . . . ?
C9 N4 C8 C7 161.7(5) . . . . ?
Cu1 N4 C8 C7 -69.1(4) . . . . ?
N4 C8 C7 C6 60.8(6) . . . . ?
N3 C6 C7 C8 -62.9(6) . . . . ?
C8 N4 C9 C10 -169.7(5) . . . . ?
Cu1 N4 C9 C10 64.1(7) . . . . ?
C12 N5 C11 C10 70.6(8) . . . . ?
C13 N5 C11 C10 -171.9(6) . . . . ?
Cu1 N5 C11 C10 -52.2(7) . . . . ?
N5 C11 C10 C9 66.5(9) . . . . ?
N4 C9 C10 C11 -70.3(9) . . . . ?
